data_7040130
loop_
_publ_author_name
'Gianopoulos, Christopher G.'
'Kumar, Nishant'
'Zhao, Yihong'
'Jia, Li'
'Kirschbaum, Kristin'
'Mason, Mark R.'

_publ_section_title
;
 Aluminum alkoxide, amide and halide complexes supported by a bulky
 dipyrromethene ligand: synthesis, characterization, and preliminary
 \e-caprolactone polymerization activity.
;
_journal_issue 35
_journal_name_full 'Dalton transactions (Cambridge, England : 2003)'
_journal_page_first 13787
_journal_page_last 13797
_journal_paper_doi 10.1039/c6dt02449a
_journal_volume 45
_journal_year 2016
_chemical_formula_moiety 'C37 H40 Al Cl N2 O'
_chemical_formula_sum 'C37 H40 Al Cl N2 O'
_chemical_formula_weight 591.14
_space_group_crystal_system monoclinic
_space_group_IT_number 14
_space_group_name_Hall '-P 2ybc'
_space_group_name_H-M_alt 'P 1 21/c 1'
_symmetry_space_group_name_Hall '-P 2ybc'
_symmetry_space_group_name_H-M 'P 1 21/c 1'
_atom_sites_solution_hydrogens mixed
_atom_sites_solution_primary direct
_atom_sites_solution_secondary difmap
_audit_creation_method SHELXL-2014/7
_audit_update_record
;
2016-05-17 deposited with the CCDC.
2016-07-20 downloaded from the CCDC.
;
_cell_angle_alpha 90
_cell_angle_beta 113.6960(10)
_cell_angle_gamma 90
_cell_formula_units_Z 4
_cell_length_a 15.4551(3)
_cell_length_b 14.5277(3)
_cell_length_c 15.9943(3)
_cell_measurement_reflns_used 9721
_cell_measurement_temperature 120(2)
_cell_measurement_theta_max 68.969
_cell_measurement_theta_min 3.042
_cell_volume 3288.39(11)
_computing_structure_refinement 'SHELXL-2014/7 (Sheldrick, 2014)'
_diffrn_ambient_temperature 120(2)
_diffrn_measured_fraction_theta_full 0.975
_diffrn_measured_fraction_theta_max 0.975
_diffrn_measurement_device_type 'Duo with Apex II CCD'
_diffrn_measurement_method 'omega scans'
_diffrn_radiation_type CuK\a
_diffrn_radiation_wavelength 1.54178
_diffrn_reflns_av_R_equivalents 0.0472
_diffrn_reflns_av_unetI/netI 0.0385
_diffrn_reflns_Laue_measured_fraction_full 0.975
_diffrn_reflns_Laue_measured_fraction_max 0.975
_diffrn_reflns_limit_h_max 16
_diffrn_reflns_limit_h_min -18
_diffrn_reflns_limit_k_max 16
_diffrn_reflns_limit_k_min -17
_diffrn_reflns_limit_l_max 19
_diffrn_reflns_limit_l_min -17
_diffrn_reflns_number 27612
_diffrn_reflns_point_group_measured_fraction_full 0.975
_diffrn_reflns_point_group_measured_fraction_max 0.975
_diffrn_reflns_theta_full 68.963
_diffrn_reflns_theta_max 68.963
_diffrn_reflns_theta_min 3.123
_diffrn_source 'ImuS microfocus sealed tube'
_exptl_absorpt_coefficient_mu 1.516
_exptl_absorpt_correction_T_max 0.7532
_exptl_absorpt_correction_T_min 0.6469
_exptl_absorpt_correction_type multi-scan
_exptl_absorpt_process_details 'sadabs (Sheldrick, 1997)'
_exptl_crystal_colour orange
_exptl_crystal_density_diffrn 1.194
_exptl_crystal_description parallelepiped
_exptl_crystal_F_000 1256
_exptl_crystal_size_max 0.4
_exptl_crystal_size_mid 0.2
_exptl_crystal_size_min 0.1
_refine_diff_density_max 0.335
_refine_diff_density_min -0.404
_refine_diff_density_rms 0.047
_refine_ls_extinction_method none
_refine_ls_goodness_of_fit_ref 1.038
_refine_ls_hydrogen_treatment mixed
_refine_ls_matrix_type full
_refine_ls_number_parameters 544
_refine_ls_number_reflns 5965
_refine_ls_number_restraints 8
_refine_ls_restrained_S_all 1.038
_refine_ls_R_factor_all 0.0522
_refine_ls_R_factor_gt 0.0427
_refine_ls_shift/su_max 0.001
_refine_ls_shift/su_mean 0.000
_refine_ls_structure_factor_coef Fsqd
_refine_ls_weighting_details 'w=1/[\s^2^(Fo^2^)+(0.0638P)^2^+1.5056P] where P=(Fo^2^+2Fc^2^)/3'
_refine_ls_weighting_scheme calc
_refine_ls_wR_factor_gt 0.1112
_refine_ls_wR_factor_ref 0.1178
_reflns_Friedel_coverage 0.000
_reflns_number_gt 5032
_reflns_number_total 5965
_reflns_threshold_expression 'I > 2\s(I)'
_cod_data_source_file c6dt02449a2.cif
_cod_data_source_block 4
_cod_depositor_comments 'Adding full bibliography for 7040128--7040134.cif.'
_cod_original_cell_volume 3288.38(11)
_cod_database_code 7040130
_shelx_shelxl_version_number 2014/7
_shelx_space_group_comment
;
The symmetry employed for this shelxl refinement is uniquely defined
by the following loop, which should always be used as a source of
symmetry information in preference to the above space-group names.
They are only intended as comments.
;

loop_
_space_group_symop_operation_xyz
'x, y, z'
'-x, y+1/2, -z+1/2'
'-x, -y, -z'
'x, -y-1/2, z-1/2'

loop_
_atom_site_label
_atom_site_type_symbol
_atom_site_fract_x
_atom_site_fract_y
_atom_site_fract_z
_atom_site_U_iso_or_equiv
_atom_site_adp_type
_atom_site_occupancy
_atom_site_site_symmetry_order
_atom_site_calc_flag
_atom_site_refinement_flags_posn
_atom_site_refinement_flags_adp
_atom_site_refinement_flags_occupancy
_atom_site_disorder_assembly
_atom_site_disorder_group
C1 C 0.40809(12) 0.47035(12) 0.25141(12) 0.0208(4) Uani 1 1 d . . . . .
N1 N 0.31081(10) 0.39023(10) 0.31998(10) 0.0204(3) Uani 1 1 d . . . . .
O1 O 0.22555(11) 0.50566(11) 0.42470(12) 0.0232(3) Uani 0.95 1 d D U P A 1
Cl1 Cl 0.11650(3) 0.50558(3) 0.20375(3) 0.03062(14) Uani 0.95 1 d D . P A 1
Al1 Al 0.24254(4) 0.49714(4) 0.32697(4) 0.01958(15) Uani 0.95 1 d D . P A 1
N2 N 0.32843(10) 0.58383(10) 0.31249(10) 0.0205(3) Uani 1 1 d . . . . .
O2 O 0.1968(17) 0.518(3) 0.380(2) 0.038(8) Uani 0.05 1 d D U P A 3
Cl2 Cl 0.4231(11) 0.5028(8) 0.5202(7) 0.058(4) Uani 0.05 1 d D . P A 3
Al2 Al 0.3079(8) 0.5058(8) 0.3914(7) 0.028(2) Uani 0.05 1 d D . P A 3
C2 C 0.37452(12) 0.39071(12) 0.27737(12) 0.0208(4) Uani 1 1 d . . . . .
C3 C 0.40135(13) 0.29935(12) 0.27045(12) 0.0225(4) Uani 1 1 d . . . . .
H3 H 0.4423(14) 0.2846(14) 0.2452(13) 0.020(5) Uiso 1 1 d . . . . .
C4 C 0.35545(14) 0.24372(13) 0.30859(13) 0.0251(4) Uani 1 1 d . . . . .
H4 H 0.3609(16) 0.1825(17) 0.3160(15) 0.034(6) Uiso 1 1 d . . . . .
C5 C 0.30014(13) 0.30115(12) 0.33864(12) 0.0217(4) Uani 1 1 d . . . . .
C6 C 0.23680(13) 0.26823(12) 0.38175(12) 0.0225(4) Uani 1 1 d . . . . .
C7 C 0.26625(13) 0.27055(12) 0.47667(13) 0.0239(4) Uani 1 1 d . . . . .
C8 C 0.20772(14) 0.23173(13) 0.51472(13) 0.0270(4) Uani 1 1 d . . . . .
H8 H 0.2274(16) 0.2345(15) 0.5789(16) 0.031(6) Uiso 1 1 d . . . . .
C9 C 0.12107(14) 0.19239(13) 0.46064(13) 0.0273(4) Uani 1 1 d . . . . .
C10 C 0.09389(15) 0.19079(15) 0.36722(14) 0.0328(5) Uani 1 1 d . . . . .
H10 H 0.0350(19) 0.1645(18) 0.3304(17) 0.045(7) Uiso 1 1 d . . . . .
C11 C 0.15022(15) 0.22817(14) 0.32644(13) 0.0308(4) Uani 1 1 d . . . . .
C12 C 0.35835(15) 0.31549(16) 0.53675(14) 0.0323(5) Uani 1 1 d . . . . .
H12C H 0.412(2) 0.286(2) 0.5317(19) 0.056(8) Uiso 1 1 d . . . . .
H12B H 0.3590(19) 0.381(2) 0.5197(18) 0.049(7) Uiso 1 1 d . . . . .
H12A H 0.3686(19) 0.3128(18) 0.603(2) 0.052(7) Uiso 1 1 d . . . . .
H123 H 0.0541(19) 0.6192(18) 0.4563(18) 0.050(7) Uiso 1 1 d . . . . .
H122 H 0.216(2) 0.433(2) 0.5693(19) 0.059(8) Uiso 1 1 d . . . . .
H121 H 0.1043(18) 0.3763(19) 0.4242(17) 0.047(7) Uiso 1 1 d . . . . .
H113 H 0.152(2) 0.660(2) 0.4606(19) 0.057(8) Uiso 1 1 d . . . . .
H112 H 0.143(2) 0.5055(19) 0.578(2) 0.058(8) Uiso 1 1 d . . . . .
H111 H 0.0216(19) 0.4476(19) 0.4327(18) 0.054(8) Uiso 1 1 d . . . . .
C13 C 0.05641(16) 0.15442(15) 0.50210(15) 0.0346(5) Uani 1 1 d . . . . .
H13A H 0.0131 0.1096 0.4602 0.052 Uiso 1 1 calc R U . . .
H13B H 0.0200 0.2048 0.5129 0.052 Uiso 1 1 calc R U . . .
H13C H 0.0942 0.1242 0.5602 0.052 Uiso 1 1 calc R U . . .
C14 C 0.1166(2) 0.2263(2) 0.22387(17) 0.0509(7) Uani 1 1 d . . . . .
H14B H 0.145(3) 0.172(3) 0.210(2) 0.083(11) Uiso 1 1 d . . . . .
H14C H 0.145(3) 0.275(3) 0.204(3) 0.101(13) Uiso 1 1 d . . . . .
H14A H 0.048(3) 0.221(2) 0.193(2) 0.084(11) Uiso 1 1 d . . . . .
C15 C 0.38692(12) 0.56036(12) 0.26726(12) 0.0210(4) Uani 1 1 d . . . . .
C16 C 0.41927(13) 0.64245(12) 0.24171(13) 0.0233(4) Uani 1 1 d . . . . .
H16 H 0.4609(15) 0.6439(14) 0.2086(14) 0.026(5) Uiso 1 1 d . . . . .
C17 C 0.38229(13) 0.71468(13) 0.27174(13) 0.0246(4) Uani 1 1 d . . . . .
H17 H 0.3906(16) 0.7764(17) 0.2676(15) 0.032(6) Uiso 1 1 d . . . . .
C18 C 0.32651(12) 0.67684(12) 0.31488(12) 0.0206(4) Uani 1 1 d . . . . .
C19 C 0.27622(13) 0.73313(12) 0.35870(12) 0.0220(4) Uani 1 1 d . . . . .
C20 C 0.31209(13) 0.74001(14) 0.45406(13) 0.0281(4) Uani 1 1 d . . . . .
C21 C 0.27163(16) 0.80513(16) 0.49218(15) 0.0361(5) Uani 1 1 d . . . . .
H21 H 0.2966(17) 0.8095(17) 0.5566(17) 0.039(6) Uiso 1 1 d . . . . .
C22 C 0.19725(15) 0.86095(14) 0.43867(16) 0.0358(5) Uani 1 1 d . . . . .
C23 C 0.16066(15) 0.84974(14) 0.34492(16) 0.0341(5) Uani 1 1 d . . . . .
H23 H 0.1098(19) 0.8866(18) 0.3064(17) 0.047(7) Uiso 1 1 d . . . . .
C24 C 0.19927(14) 0.78717(13) 0.30329(14) 0.0270(4) Uani 1 1 d . . . . .
C25 C 0.39230(16) 0.68014(18) 0.51459(15) 0.0393(5) Uani 1 1 d . . . . .
H25C H 0.372(2) 0.611(2) 0.514(2) 0.075(10) Uiso 1 1 d . . . . .
H25B H 0.416(2) 0.698(2) 0.575(2) 0.072(9) Uiso 1 1 d . . . . .
H25A H 0.446(2) 0.680(2) 0.4981(19) 0.059(8) Uiso 1 1 d . . . . .
C26 C 0.1586(2) 0.93422(18) 0.4819(2) 0.0552(7) Uani 1 1 d . . . . .
H26A H 0.0903 0.9403 0.4469 0.083 Uiso 1 1 calc R U . . .
H26B H 0.1894 0.9932 0.4820 0.083 Uiso 1 1 calc R U . . .
H26C H 0.1711 0.9165 0.5448 0.083 Uiso 1 1 calc R U . . .
C27 C 0.15915(17) 0.77960(17) 0.20085(15) 0.0377(5) Uani 1 1 d . . . . .
H27C H 0.099(2) 0.809(2) 0.1759(19) 0.057(8) Uiso 1 1 d . . . . .
H27B H 0.204(2) 0.810(2) 0.178(2) 0.066(9) Uiso 1 1 d . . . . .
H27A H 0.156(2) 0.716(2) 0.1811(19) 0.060(8) Uiso 1 1 d . . . . .
C28 C 0.47375(13) 0.45867(12) 0.20432(13) 0.0225(4) Uani 1 1 d . . . . .
C29 C 0.44116(15) 0.42073(13) 0.11671(13) 0.0281(4) Uani 1 1 d . . . . .
H29 H 0.3799(16) 0.4053(15) 0.0892(14) 0.025(5) Uiso 1 1 d . . . . .
C30 C 0.50251(16) 0.41121(15) 0.07319(14) 0.0341(5) Uani 1 1 d . . . . .
H30 H 0.4798(16) 0.3864(16) 0.0134(16) 0.034(6) Uiso 1 1 d . . . . .
C31 C 0.59590(16) 0.43850(14) 0.11630(15) 0.0342(5) Uani 1 1 d . . . . .
H31 H 0.6353(17) 0.4283(16) 0.0872(15) 0.037(6) Uiso 1 1 d . . . . .
C32 C 0.62858(15) 0.47447(13) 0.20344(16) 0.0325(5) Uani 1 1 d . . . . .
H32 H 0.6927(18) 0.4933(15) 0.2346(16) 0.033(6) Uiso 1 1 d . . . . .
C33 C 0.56797(14) 0.48511(13) 0.24755(14) 0.0270(4) Uani 1 1 d . . . . .
H33 H 0.5904(16) 0.5091(15) 0.3086(16) 0.029(6) Uiso 1 1 d . . . . .
C100 C 0.14955(14) 0.51582(13) 0.45308(14) 0.0274(4) Uani 1 1 d . . . . .
C101 C 0.07399(16) 0.44310(16) 0.40819(16) 0.0371(5) Uani 1 1 d . . . . .
H101 H 0.0415(19) 0.4608(19) 0.3379(19) 0.051(7) Uiso 1 1 d . . . . .
C102 C 0.19220(18) 0.50217(19) 0.55625(16) 0.0406(5) Uani 1 1 d . . . . .
H102 H 0.242(2) 0.551(2) 0.582(2) 0.059(8) Uiso 1 1 d . . . . .
C103 C 0.10777(18) 0.61127(16) 0.4301(2) 0.0415(6) Uani 1 1 d . . . . .
H103 H 0.084(2) 0.616(2) 0.363(2) 0.062(9) Uiso 1 1 d . . . . .

loop_
_atom_site_aniso_label
_atom_site_aniso_U_11
_atom_site_aniso_U_22
_atom_site_aniso_U_33
_atom_site_aniso_U_23
_atom_site_aniso_U_13
_atom_site_aniso_U_12
C1 0.0187(8) 0.0223(9) 0.0204(8) 0.0006(7) 0.0069(7) 0.0000(7)
N1 0.0221(7) 0.0200(7) 0.0213(7) 0.0005(6) 0.0110(6) -0.0007(6)
O1 0.0206(7) 0.0284(8) 0.0234(9) 0.0007(7) 0.0119(7) 0.0007(6)
Cl1 0.0260(3) 0.0351(3) 0.0247(3) 0.00099(19) 0.0040(2) 0.00159(19)
Al1 0.0190(3) 0.0195(3) 0.0208(3) 0.0009(2) 0.0086(3) 0.0008(2)
N2 0.0215(7) 0.0200(7) 0.0211(7) 0.0010(6) 0.0098(6) 0.0009(6)
O2 0.05(2) 0.049(18) 0.020(16) -0.001(15) 0.026(15) -0.001(16)
Cl2 0.089(10) 0.044(6) 0.028(5) 0.001(5) 0.009(6) 0.001(6)
Al2 0.026(6) 0.031(6) 0.025(6) 0.001(4) 0.007(5) -0.005(5)
C2 0.0212(9) 0.0215(9) 0.0198(8) -0.0005(7) 0.0084(7) 0.0004(7)
C3 0.0238(9) 0.0218(9) 0.0244(9) -0.0008(7) 0.0121(8) 0.0016(7)
C4 0.0314(10) 0.0164(9) 0.0293(10) 0.0002(7) 0.0139(8) -0.0007(7)
C5 0.0235(9) 0.0213(9) 0.0192(9) 0.0008(7) 0.0073(7) -0.0011(7)
C6 0.0259(9) 0.0181(8) 0.0240(9) 0.0009(7) 0.0107(8) -0.0017(7)
C7 0.0245(9) 0.0211(9) 0.0250(9) 0.0028(7) 0.0086(8) 0.0030(7)
C8 0.0301(10) 0.0304(10) 0.0210(9) 0.0021(7) 0.0109(8) 0.0018(8)
C9 0.0322(10) 0.0228(9) 0.0308(10) 0.0009(7) 0.0167(9) -0.0021(8)
C10 0.0313(11) 0.0361(11) 0.0309(11) -0.0057(8) 0.0126(9) -0.0137(9)
C11 0.0333(11) 0.0362(11) 0.0243(10) -0.0031(8) 0.0130(9) -0.0099(8)
C12 0.0275(11) 0.0410(12) 0.0249(10) 0.0021(8) 0.0068(9) -0.0004(9)
C13 0.0404(12) 0.0359(11) 0.0341(11) -0.0011(9) 0.0216(10) -0.0079(9)
C14 0.0462(15) 0.076(2) 0.0291(12) -0.0090(12) 0.0141(11) -0.0296(14)
C15 0.0209(9) 0.0217(9) 0.0224(9) 0.0002(7) 0.0108(7) -0.0007(7)
C16 0.0248(9) 0.0211(9) 0.0272(9) 0.0002(7) 0.0138(8) -0.0015(7)
C17 0.0278(10) 0.0190(9) 0.0300(10) 0.0003(7) 0.0148(8) -0.0025(7)
C18 0.0213(9) 0.0200(9) 0.0201(8) -0.0006(7) 0.0078(7) -0.0006(7)
C19 0.0219(9) 0.0203(8) 0.0261(9) -0.0026(7) 0.0120(8) -0.0034(7)
C20 0.0235(9) 0.0345(10) 0.0288(10) -0.0048(8) 0.0132(8) -0.0066(8)
C21 0.0394(12) 0.0446(12) 0.0331(11) -0.0156(9) 0.0236(10) -0.0146(10)
C22 0.0378(12) 0.0285(10) 0.0556(14) -0.0093(9) 0.0340(11) -0.0076(9)
C23 0.0318(11) 0.0256(10) 0.0517(13) 0.0044(9) 0.0240(10) 0.0046(8)
C24 0.0270(10) 0.0220(9) 0.0346(11) 0.0033(8) 0.0150(8) 0.0003(7)
C25 0.0323(12) 0.0558(15) 0.0255(11) -0.0019(10) 0.0072(10) -0.0014(10)
C26 0.0638(17) 0.0430(14) 0.085(2) -0.0202(13) 0.0577(16) -0.0074(12)
C27 0.0357(12) 0.0398(13) 0.0331(11) 0.0074(9) 0.0091(10) 0.0087(10)
C28 0.0278(10) 0.0169(8) 0.0273(9) 0.0039(7) 0.0160(8) 0.0031(7)
C29 0.0303(11) 0.0277(10) 0.0270(10) 0.0024(8) 0.0123(9) 0.0023(8)
C30 0.0497(13) 0.0318(10) 0.0278(11) 0.0041(8) 0.0228(10) 0.0083(9)
C31 0.0449(12) 0.0278(10) 0.0451(12) 0.0131(9) 0.0339(11) 0.0113(9)
C32 0.0292(11) 0.0234(9) 0.0504(13) 0.0064(9) 0.0219(10) 0.0031(8)
C33 0.0279(10) 0.0215(9) 0.0345(11) -0.0006(8) 0.0156(9) -0.0001(7)
C100 0.0242(10) 0.0307(10) 0.0331(10) -0.0018(8) 0.0177(9) 0.0001(8)
C101 0.0313(11) 0.0404(12) 0.0439(13) -0.0022(10) 0.0196(10) -0.0042(9)
C102 0.0363(12) 0.0575(15) 0.0335(12) -0.0026(10) 0.0199(10) 0.0035(11)
C103 0.0370(13) 0.0359(12) 0.0622(16) 0.0074(11) 0.0308(12) 0.0082(10)

loop_
_atom_type_symbol
_atom_type_description
_atom_type_scat_dispersion_real
_atom_type_scat_dispersion_imag
_atom_type_scat_source
C C 0.0181 0.0091 'International Tables Vol C Tables 4.2.6.8 and 6.1.1.4'
H H 0.0000 0.0000 'International Tables Vol C Tables 4.2.6.8 and 6.1.1.4'
N N 0.0311 0.0180 'International Tables Vol C Tables 4.2.6.8 and 6.1.1.4'
O O 0.0492 0.0322 'International Tables Vol C Tables 4.2.6.8 and 6.1.1.4'
Al Al 0.2130 0.2455 'International Tables Vol C Tables 4.2.6.8 and 6.1.1.4'
Cl Cl 0.3639 0.7018 'International Tables Vol C Tables 4.2.6.8 and 6.1.1.4'

loop_
_geom_angle_atom_site_label_1
_geom_angle_atom_site_label_2
_geom_angle_atom_site_label_3
_geom_angle
C15 C1 C2 125.41(16)
C15 C1 C28 116.97(15)
C2 C1 C28 117.61(15)
C5 N1 C2 106.45(14)
C5 N1 Al1 130.31(12)
C2 N1 Al1 122.48(11)
C5 N1 Al2 129.2(3)
C2 N1 Al2 116.4(3)
C100 O1 Al1 139.06(14)
O1 Al1 N1 114.16(8)
O1 Al1 N2 115.95(7)
N1 Al1 N2 95.86(7)
O1 Al1 Cl1 115.08(6)
N1 Al1 Cl1 108.19(5)
N2 Al1 Cl1 105.63(5)
C18 N2 C15 106.41(14)
C18 N2 Al2 126.3(4)
C15 N2 Al2 122.2(4)
C18 N2 Al1 129.13(12)
C15 N2 Al1 121.57(12)
C100 O2 Al2 132(2)
Al2 Cl2 H25C 74.8(12)
O2 Al2 N2 108.7(14)
O2 Al2 N1 106.4(14)
N2 Al2 N1 94.3(5)
O2 Al2 Cl2 122.4(14)
N2 Al2 Cl2 112.1(6)
N1 Al2 Cl2 109.2(6)
C1 C2 N1 124.37(15)
C1 C2 C3 126.92(16)
N1 C2 C3 108.63(15)
C4 C3 C2 107.43(16)
C4 C3 H3 129.9(13)
C2 C3 H3 122.7(13)
C3 C4 C5 107.23(16)
C3 C4 H4 127.3(15)
C5 C4 H4 125.4(15)
N1 C5 C4 110.26(16)
N1 C5 C6 124.89(16)
C4 C5 C6 124.82(16)
C7 C6 C11 120.47(17)
C7 C6 C5 120.55(16)
C11 C6 C5 118.79(16)
C8 C7 C6 118.55(17)
C8 C7 C12 120.53(17)
C6 C7 C12 120.91(17)
C9 C8 C7 121.68(17)
C9 C8 H8 120.0(14)
C7 C8 H8 118.3(14)
C10 C9 C8 118.55(18)
C10 C9 C13 120.17(18)
C8 C9 C13 121.27(18)
C9 C10 C11 121.70(19)
C9 C10 H10 118.6(15)
C11 C10 H10 119.7(15)
C10 C11 C6 119.04(18)
C10 C11 C14 119.72(19)
C6 C11 C14 121.23(18)
C7 C12 H12C 112.3(17)
C7 C12 H12B 110.6(16)
H12C C12 H12B 107(2)
C7 C12 H12A 111.3(16)
H12C C12 H12A 107(2)
H12B C12 H12A 108(2)
C9 C13 H13A 109.5
C9 C13 H13B 109.5
H13A C13 H13B 109.5
C9 C13 H13C 109.5
H13A C13 H13C 109.5
H13B C13 H13C 109.5
C11 C14 H14B 106(2)
C11 C14 H14C 110(2)
H14B C14 H14C 103(3)
C11 C14 H14A 112(2)
H14B C14 H14A 108(3)
H14C C14 H14A 116(3)
C1 C15 N2 124.47(16)
C1 C15 C16 126.96(16)
N2 C15 C16 108.57(15)
C17 C16 C15 107.37(16)
C17 C16 H16 128.9(12)
C15 C16 H16 123.8(12)
C16 C17 C18 107.17(16)
C16 C17 H17 129.5(14)
C18 C17 H17 123.3(14)
N2 C18 C17 110.49(15)
N2 C18 C19 125.85(16)
C17 C18 C19 123.64(16)
C20 C19 C24 120.77(17)
C20 C19 C18 120.02(16)
C24 C19 C18 118.81(16)
C19 C20 C21 118.11(19)
C19 C20 C25 121.47(18)
C21 C20 C25 120.42(19)
C22 C21 C20 122.1(2)
C22 C21 H21 120.5(15)
C20 C21 H21 117.4(15)
C23 C22 C21 118.48(19)
C23 C22 C26 120.8(2)
C21 C22 C26 120.7(2)
C22 C23 C24 121.8(2)
C22 C23 H23 120.6(16)
C24 C23 H23 117.5(16)
C23 C24 C19 118.67(19)
C23 C24 C27 119.96(19)
C19 C24 C27 121.37(18)
C20 C25 H25C 112.5(18)
C20 C25 H25B 113(2)
H25C C25 H25B 106(3)
C20 C25 H25A 113.5(17)
H25C C25 H25A 106(2)
H25B C25 H25A 105(3)
C22 C26 H26A 109.5
C22 C26 H26B 109.5
H26A C26 H26B 109.5
C22 C26 H26C 109.5
H26A C26 H26C 109.5
H26B C26 H26C 109.5
C24 C27 H27C 109.1(17)
C24 C27 H27B 108.7(18)
H27C C27 H27B 110(2)
C24 C27 H27A 111.6(17)
H27C C27 H27A 112(2)
H27B C27 H27A 105(2)
C33 C28 C29 119.37(18)
C33 C28 C1 120.29(17)
C29 C28 C1 120.34(17)
C30 C29 C28 119.8(2)
C30 C29 H29 121.8(14)
C28 C29 H29 118.3(14)
C31 C30 C29 120.4(2)
C31 C30 H30 120.0(14)
C29 C30 H30 119.5(14)
C32 C31 C30 119.77(19)
C32 C31 H31 121.8(15)
C30 C31 H31 118.3(15)
C31 C32 C33 120.5(2)
C31 C32 H32 121.3(14)
C33 C32 H32 118.3(14)
C32 C33 C28 120.09(19)
C32 C33 H33 121.0(13)
C28 C33 H33 118.9(13)
O1 C100 C103 110.07(16)
O1 C100 C101 110.57(16)
C103 C100 C101 110.49(18)
O1 C100 C102 106.13(17)
C103 C100 C102 109.85(19)
C101 C100 C102 109.64(18)
C103 C100 O2 94.5(13)
C101 C100 O2 99.1(13)
C102 C100 O2 131.6(11)
C100 C101 H121 109.8(14)
C100 C101 H111 110.3(16)
H121 C101 H111 108(2)
C100 C101 H101 106.1(15)
H121 C101 H101 117(2)
H111 C101 H101 106(2)
C100 C102 H122 107.5(15)
C100 C102 H112 109.0(18)
H122 C102 H112 104(2)
C100 C102 H102 106.2(17)
H122 C102 H102 116(2)
H112 C102 H102 114(2)
C100 C103 H123 108.9(14)
C100 C103 H113 113.8(17)
H123 C103 H113 103(2)
C100 C103 H103 105.4(18)
H123 C103 H103 114(2)
H113 C103 H103 112(2)

loop_
_geom_bond_atom_site_label_1
_geom_bond_atom_site_label_2
_geom_bond_distance
C1 C15 1.396(3)
C1 C2 1.398(2)
C1 C28 1.497(2)
N1 C5 1.353(2)
N1 C2 1.405(2)
N1 Al1 1.9060(15)
N1 Al2 2.041(12)
O1 C100 1.427(2)
O1 Al1 1.6905(17)
Cl1 Al1 2.1465(7)
Al1 N2 1.9103(16)
N2 C18 1.352(2)
N2 C15 1.408(2)
N2 Al2 1.816(11)
O2 C100 1.61(3)
O2 Al2 1.663(19)
Cl2 Al2 2.115(13)
Cl2 H25C 1.74(4)
C2 C3 1.408(2)
C3 C4 1.370(3)
C3 H3 0.90(2)
C4 C5 1.410(3)
C4 H4 0.90(2)
C5 C6 1.485(2)
C6 C7 1.399(3)
C6 C11 1.400(3)
C7 C8 1.396(3)
C7 C12 1.509(3)
C8 C9 1.392(3)
C8 H8 0.95(2)
C9 C10 1.380(3)
C9 C13 1.508(3)
C10 C11 1.391(3)
C10 H10 0.94(3)
C11 C14 1.509(3)
C12 H12C 0.96(3)
C12 H12B 0.99(3)
C12 H12A 1.00(3)
C13 H13A 0.9800
C13 H13B 0.9800
C13 H13C 0.9800
C14 H14B 0.97(4)
C14 H14C 0.96(4)
C14 H14A 0.97(4)
C15 C16 1.415(2)
C16 C17 1.371(3)
C16 H16 0.98(2)
C17 C18 1.414(2)
C17 H17 0.91(2)
C18 C19 1.484(2)
C19 C20 1.401(3)
C19 C24 1.403(3)
C20 C21 1.402(3)
C20 C25 1.505(3)
C21 C22 1.386(3)
C21 H21 0.95(2)
C22 C23 1.383(3)
C22 C26 1.517(3)
C23 C24 1.395(3)
C23 H23 0.95(3)
C24 C27 1.505(3)
C25 H25C 1.06(4)
C25 H25B 0.92(3)
C25 H25A 0.97(3)
C26 H26A 0.9800
C26 H26B 0.9800
C26 H26C 0.9800
C27 H27C 0.95(3)
C27 H27B 1.00(3)
C27 H27A 0.97(3)
C28 C33 1.392(3)
C28 C29 1.398(3)
C29 C30 1.390(3)
C29 H29 0.90(2)
C30 C31 1.384(3)
C30 H30 0.95(2)
C31 C32 1.380(3)
C31 H31 0.92(2)
C32 C33 1.389(3)
C32 H32 0.95(3)
C33 H33 0.96(2)
C100 C103 1.511(3)
C100 C101 1.524(3)
C100 C102 1.524(3)
C101 H121 1.06(3)
C101 H111 1.03(3)
C101 H101 1.06(3)
C102 H122 1.06(3)
C102 H112 0.96(3)
C102 H102 1.00(3)
C103 H123 1.08(3)
C103 H113 0.97(3)
C103 H103 0.98(3)
